data_4002056
loop_
_publ_author_name
'Islam, Saiful M.'
'Subrahmanyam, Kota S.'
'Malliakas, Christos D.'
'Kanatzidis, Mercouri G.'

_publ_section_title
;
 One-Dimensional Molybdenum Thiochlorides and Their Use in High Surface
 Area MoSxChalcogels
;
_journal_issue 17
_journal_name_full 'Chemistry of Materials'
_journal_page_first 5151
_journal_paper_doi 10.1021/cm5024579
_journal_volume 26
_journal_year 2014
_chemical_compound_source 'synthesis as described'
_chemical_formula_moiety 'Cl3 Mo1 Se1'
_chemical_formula_sum 'Cl3 Mo Se'
_chemical_formula_weight 281.25
_chemical_name_systematic
;
 ?
;
_space_group_IT_number 15
_symmetry_cell_setting monoclinic
_symmetry_Int_Tables_number 15
_symmetry_space_group_name_Hall '-C 2yc'
_symmetry_space_group_name_H-M 'C 1 2/c 1'
_atom_sites_solution_primary direct
_atom_sites_solution_secondary difmap
_audit_conform_dict_location ftp://ftp.iucr.org/pub/cif_core.dic
_audit_conform_dict_name cif_core.dic
_audit_conform_dict_version 2.4
_audit_creation_date 2014-03-28T12:51:13-00:00
_audit_creation_method 'WinGX routine CIF_UPDATE'
_cell_angle_alpha 90
_cell_angle_beta 130.85(3)
_cell_angle_gamma 90
_cell_formula_units_Z 8
_cell_length_a 16.381(3)
_cell_length_b 6.5399(13)
_cell_length_c 12.107(2)
_cell_measurement_reflns_used 0
_cell_measurement_temperature 293(2)
_cell_measurement_theta_max 0
_cell_measurement_theta_min 0
_cell_measurement_wavelength 0.71073
_cell_volume 981.1(5)
_computing_molecular_graphics 'Ortep-3 for Windows (Farrugia, 1997)'
_computing_publication_material 'WinGX publication routines (Farrugia, 1999)'
_computing_structure_refinement 'SHELXL-97 (Sheldrick, 2008)'
_diffrn_ambient_temperature 293(2)
_diffrn_measured_fraction_theta_full 0.982
_diffrn_measured_fraction_theta_max 0.982
_diffrn_measurement_device '2-circle goniometer'
_diffrn_measurement_device_type 'STOE IPDS 2'
_diffrn_measurement_method 'rotation method'
_diffrn_radiation_monochromator 'plane graphite'
_diffrn_radiation_probe x-ray
_diffrn_radiation_source 'sealed X-ray tube, 12 x 0.4 mm long-fine focus'
_diffrn_radiation_type MoK\a
_diffrn_radiation_wavelength 0.71073
_diffrn_reflns_av_unetI/netI 0.0124
_diffrn_reflns_limit_h_max 15
_diffrn_reflns_limit_h_min -21
_diffrn_reflns_limit_k_max 0
_diffrn_reflns_limit_k_min -8
_diffrn_reflns_limit_l_max 15
_diffrn_reflns_limit_l_min -15
_diffrn_reflns_number 1119
_diffrn_reflns_theta_full 27.49
_diffrn_reflns_theta_max 27.49
_diffrn_reflns_theta_min 3.39
_exptl_absorpt_coefficient_mu 11.534
_exptl_absorpt_correction_T_max 0.6404
_exptl_absorpt_correction_T_min 0.2928
_exptl_absorpt_correction_type multi-scan
_exptl_crystal_colour black
_exptl_crystal_density_diffrn 3.808
_exptl_crystal_density_method 'not measured'
_exptl_crystal_description needle
_exptl_crystal_F_000 1016
_exptl_crystal_size_max 0.1
_exptl_crystal_size_mid 0.03
_exptl_crystal_size_min 0.02
_refine_diff_density_max 0.429
_refine_diff_density_min -0.661
_refine_diff_density_rms 0.092
_refine_ls_extinction_method none
_refine_ls_goodness_of_fit_ref 0.991
_refine_ls_hydrogen_treatment noref
_refine_ls_matrix_type full
_refine_ls_number_parameters 46
_refine_ls_number_reflns 1119
_refine_ls_number_restraints 0
_refine_ls_restrained_S_all 0.991
_refine_ls_R_factor_all 0.0208
_refine_ls_R_factor_gt 0.0159
_refine_ls_shift/su_max 0.001
_refine_ls_shift/su_mean 0
_refine_ls_structure_factor_coef Fsqd
_refine_ls_weighting_details 'calc w=1/[\s^2^(Fo^2^)+(0.0234P)^2^+0.0000P] where P=(Fo^2^+2Fc^2^)/3'
_refine_ls_weighting_scheme calc
_refine_ls_wR_factor_gt 0.0341
_refine_ls_wR_factor_ref 0.0351
_reflns_number_gt 980
_reflns_number_total 1119
_reflns_threshold_expression >2\s(I)
_cod_data_source_file cm5024579_si_002.cif
_cod_data_source_block saif
_cod_depositor_comments 'Adding full bibliography for 4002054--4002056.cif.'
_cod_original_cell_volume 981.1(3)
_cod_original_sg_symbol_H-M 'C 2/c'
_cod_database_code 4002056

loop_
_symmetry_equiv_pos_as_xyz
'x, y, z'
'-x, y, -z+1/2'
'x+1/2, y+1/2, z'
'-x+1/2, y+1/2, -z+1/2'
'-x, -y, -z'
'x, -y, z-1/2'
'-x+1/2, -y+1/2, -z'
'x+1/2, -y+1/2, z-1/2'

loop_
_atom_site_label
_atom_site_type_symbol
_atom_site_fract_x
_atom_site_fract_y
_atom_site_fract_z
_atom_site_U_iso_or_equiv
_atom_site_adp_type
_atom_site_occupancy
_atom_site_symmetry_multiplicity
_atom_site_calc_flag
Mo1 Mo 0.966683(16) 0.11079(3) 0.11243(2) 0.01635(7) Uani 1 1 d
Se1 Se 0.91283(2) 0.39249(4) 0.20355(3) 0.02510(8) Uani 1 1 d
Cl1 Cl 0.06284(5) 0.20643(9) 0.02531(7) 0.02273(13) Uani 1 1 d
Cl2 Cl 0.37577(5) 0.41981(10) 0.17481(6) 0.02115(12) Uani 1 1 d
Cl3 Cl 0.69053(5) 0.27051(13) 0.11787(7) 0.03327(16) Uani 1 1 d

loop_
_atom_site_aniso_label
_atom_site_aniso_U_11
_atom_site_aniso_U_22
_atom_site_aniso_U_33
_atom_site_aniso_U_23
_atom_site_aniso_U_13
_atom_site_aniso_U_12
Mo1 0.01812(10) 0.01717(10) 0.01512(10) 0.00033(7) 0.01147(8) 0.00066(8)
Se1 0.03325(15) 0.02088(14) 0.02705(14) 0.00468(10) 0.02230(13) 0.00771(10)
Cl1 0.0290(3) 0.0226(3) 0.0238(3) -0.0047(2) 0.0204(3) -0.0060(2)
Cl2 0.0219(3) 0.0224(3) 0.0218(3) -0.0022(2) 0.0155(2) -0.0036(2)
Cl3 0.0254(3) 0.0491(4) 0.0206(3) 0.0077(3) 0.0129(3) 0.0138(3)

loop_
_atom_type_symbol
_atom_type_description
_atom_type_scat_dispersion_real
_atom_type_scat_dispersion_imag
_atom_type_scat_source
Cl Cl 0.1484 0.1585 'International Tables Vol C Tables 4.2.6.8 and 6.1.1.4'
Mo Mo -1.6832 0.6857 'International Tables Vol C Tables 4.2.6.8 and 6.1.1.4'
Se Se -0.0929 2.2259 'International Tables Vol C Tables 4.2.6.8 and 6.1.1.4'

loop_
_geom_angle_atom_site_label_1
_geom_angle_atom_site_label_2
_geom_angle_atom_site_label_3
_geom_angle
_geom_angle_site_symmetry_1
_geom_angle_site_symmetry_3
Cl3 Mo1 Cl2 96.87(3) 7_655 3_545
Cl3 Mo1 Cl1 85.46(3) 7_655 1_655
Cl2 Mo1 Cl1 163.14(2) 3_545 1_655
Cl3 Mo1 Cl2 167.99(3) 7_655 4_645
Cl2 Mo1 Cl2 81.39(3) 3_545 4_645
Cl1 Mo1 Cl2 92.85(3) 1_655 4_645
Cl3 Mo1 Cl1 84.26(3) 7_655 5_655
Cl2 Mo1 Cl1 83.66(3) 3_545 5_655
Cl1 Mo1 Cl1 79.95(2) 1_655 5_655
Cl2 Mo1 Cl1 83.74(3) 4_645 5_655
Cl3 Mo1 Se1 114.57(4) 7_655 2_755
Cl2 Mo1 Se1 112.59(2) 3_545 2_755
Cl1 Mo1 Se1 81.11(2) 1_655 2_755
Cl2 Mo1 Se1 76.80(4) 4_645 2_755
Cl1 Mo1 Se1 152.004(19) 5_655 2_755
Cl3 Mo1 Se1 81.77(3) 7_655 .
Cl2 Mo1 Se1 77.42(2) 3_545 .
Cl1 Mo1 Se1 119.42(2) 1_655 .
Cl2 Mo1 Se1 109.25(2) 4_645 .
Cl1 Mo1 Se1 154.87(2) 5_655 .
Se1 Mo1 Se1 52.87(2) 2_755 .
Cl3 Mo1 Mo1 133.75(3) 7_655 2_755
Cl2 Mo1 Mo1 57.10(3) 3_545 2_755
Cl1 Mo1 Mo1 131.06(3) 1_655 2_755
Cl2 Mo1 Mo1 54.70(3) 4_645 2_755
Cl1 Mo1 Mo1 123.979(17) 5_655 2_755
Se1 Mo1 Mo1 58.22(2) 2_755 2_755
Se1 Mo1 Mo1 57.110(15) . 2_755
Se1 Se1 Mo1 64.27(3) 2_755 2_755
Se1 Se1 Mo1 62.856(19) 2_755 .
Mo1 Se1 Mo1 64.667(19) 2_755 .
Mo1 Cl1 Mo1 100.05(2) 1_455 5_655
Mo1 Cl2 Mo1 68.20(2) 3_455 4_655

loop_
_geom_bond_atom_site_label_1
_geom_bond_atom_site_label_2
_geom_bond_distance
_geom_bond_site_symmetry_2
Mo1 Cl3 2.3696(14) 7_655
Mo1 Cl2 2.4124(7) 3_545
Mo1 Cl1 2.4816(7) 1_655
Mo1 Cl2 2.4817(13) 4_645
Mo1 Cl1 2.5027(7) 5_655
Mo1 Se1 2.5497(8) 2_755
Mo1 Se1 2.5812(5) .
Mo1 Mo1 2.7444(9) 2_755
Se1 Se1 2.2844(9) 2_755
Se1 Mo1 2.5497(8) 2_755
Cl1 Mo1 2.4816(7) 1_455
Cl1 Mo1 2.5027(7) 5_655
Cl2 Mo1 2.4124(7) 3_455
Cl2 Mo1 2.4817(13) 4_655
Cl3 Mo1 2.3696(14) 7_655
